data_4113804
loop_
_publ_author_name
'Kenji Wada'
'Craig B. Pamplin'
'Peter Legzdins'
'Brian O. Patrick'
'Irina Tsyba'
'Robert Bau'

_publ_section_title
;
 Intermolecular Activation of Hydrocarbon C-H Bonds under Ambient
 Conditions by 16-Electron Neopentylidene and Benzyne Complexes of
 Molybdenum
;
_journal_name_full 'Journal of the American Chemical Society'
_journal_page_first 7035
_journal_page_last 7048
_journal_paper_doi 10.1021/ja0349094
_journal_volume 125
_journal_year 2003
_chemical_formula_moiety C20H30MoN2O
_chemical_formula_sum 'C20 H30 Mo N2 O'
_chemical_formula_weight 410.40
_chemical_name_common 'Cp*Mo(NO)(=CHCMe3)(NC5H5) (8)'
_chemical_name_systematic
; 
Molybdenum,(2,2-dimethylpropylidene)nitrosyl
[(5-.eta.)pentamethylcyclopentadienyl](pyridine)  
;
_space_group_IT_number 2
_symmetry_cell_setting triclinic
_symmetry_space_group_name_Hall '-P 1'
_symmetry_space_group_name_H-M 'P -1'
_atom_sites_solution_hydrogens geom
_atom_sites_solution_primary direct
_atom_sites_solution_secondary difmap
_audit_creation_method SHELXL-97
_cell_angle_alpha 81.399(9)
_cell_angle_beta 79.463(8)
_cell_angle_gamma 69.442(8)
_cell_formula_units_Z 2
_cell_length_a 8.372(4)
_cell_length_b 8.944(5)
_cell_length_c 14.795(8)
_cell_measurement_temperature 160(2)
_cell_volume 1015.4(9)
_computing_structure_refinement 'SHELXL-97 (Sheldrick, 1997)'
_computing_structure_solution 'SHELXS-97 (Sheldrick, 1990)'
_diffrn_ambient_temperature 160(2)
_diffrn_measured_fraction_theta_full 0.925
_diffrn_measured_fraction_theta_max 0.925
_diffrn_measurement_device_type 'CCD area detector'
_diffrn_measurement_method 'phi and omega scans'
_diffrn_radiation_monochromator graphite
_diffrn_radiation_source 'fine-focus sealed tube'
_diffrn_radiation_type MoK\a
_diffrn_radiation_wavelength 0.71073
_diffrn_reflns_av_R_equivalents 0.0355
_diffrn_reflns_av_sigmaI/netI 0.0617
_diffrn_reflns_limit_h_max 10
_diffrn_reflns_limit_h_min -10
_diffrn_reflns_limit_k_max 11
_diffrn_reflns_limit_k_min -7
_diffrn_reflns_limit_l_max 17
_diffrn_reflns_limit_l_min -19
_diffrn_reflns_number 6036
_diffrn_reflns_theta_full 27.40
_diffrn_reflns_theta_max 27.40
_diffrn_reflns_theta_min 1.41
_exptl_absorpt_coefficient_mu 0.654
_exptl_crystal_colour orange
_exptl_crystal_density_diffrn 1.342
_exptl_crystal_description block
_exptl_crystal_F_000 428
_exptl_crystal_size_max 0.570
_exptl_crystal_size_mid 0.220
_exptl_crystal_size_min 0.180
_refine_diff_density_max 1.798
_refine_diff_density_min -0.648
_refine_diff_density_rms 0.137
_refine_ls_extinction_coef 0.0000(17)
_refine_ls_extinction_expression Fc^*^=kFc[1+0.001xFc^2^\l^3^/sin(2\q)]^-1/4^
_refine_ls_extinction_method SHELXL
_refine_ls_goodness_of_fit_ref 1.067
_refine_ls_hydrogen_treatment mixed
_refine_ls_matrix_type full
_refine_ls_number_parameters 230
_refine_ls_number_reflns 4277
_refine_ls_number_restraints 0
_refine_ls_restrained_S_all 1.067
_refine_ls_R_factor_all 0.0518
_refine_ls_R_factor_gt 0.0473
_refine_ls_shift/su_max 11.146
_refine_ls_shift/su_mean 0.050
_refine_ls_structure_factor_coef Fsqd
_refine_ls_weighting_details 'calc w=1/[\s^2^(Fo^2^)+(0.0728P)^2^+0.2326P] where P=(Fo^2^+2Fc^2^)/3'
_refine_ls_weighting_scheme calc
_refine_ls_wR_factor_gt 0.1191
_refine_ls_wR_factor_ref 0.1230
_reflns_number_gt 3880
_reflns_number_total 4277
_reflns_threshold_expression >2sigma(I)
_cod_data_source_file ja0349094si20030227_045807.cif
_cod_data_source_block bau02
_cod_database_code 4113804

loop_
_symmetry_equiv_pos_as_xyz
'x, y, z'
'-x, -y, -z'

loop_
_atom_site_label
_atom_site_type_symbol
_atom_site_fract_x
_atom_site_fract_y
_atom_site_fract_z
_atom_site_U_iso_or_equiv
_atom_site_adp_type
_atom_site_occupancy
_atom_site_symmetry_multiplicity
_atom_site_calc_flag
_atom_site_refinement_flags
Mo1 Mo 0.17938(3) 0.95587(3) 0.772775(16) 0.02594(13) Uani 1 1 d .
N2 N -0.0024(3) 0.8240(3) 0.81290(19) 0.0299(6) Uani 1 1 d .
N1 N 0.0653(4) 1.1166(3) 0.84084(18) 0.0308(6) Uani 1 1 d .
O1 O 0.0036(4) 1.2249(3) 0.89260(19) 0.0522(7) Uani 1 1 d .
C11 C 0.1143(4) 1.0633(4) 0.6536(2) 0.0310(7) Uani 1 1 d .
C12 C -0.0052(4) 1.2259(4) 0.6214(2) 0.0319(7) Uani 1 1 d .
C13 C -0.0522(7) 1.2188(5) 0.5266(3) 0.0543(11) Uani 1 1 d .
H13A H 0.0526 1.1908 0.4814 0.081 Uiso 1 1 calc R
H13B H -0.1315 1.3237 0.5064 0.081 Uiso 1 1 calc R
H13C H -0.1078 1.1374 0.5315 0.081 Uiso 1 1 calc R
C14 C 0.0895(6) 1.3475(5) 0.6130(3) 0.0465(9) Uani 1 1 d .
H14A H 0.1211 1.3502 0.6732 0.070 Uiso 1 1 calc R
H14B H 0.0140 1.4541 0.5927 0.070 Uiso 1 1 calc R
H14C H 0.1940 1.3157 0.5679 0.070 Uiso 1 1 calc R
C15 C -0.1723(5) 1.2806(5) 0.6882(3) 0.0420(8) Uani 1 1 d .
H15A H -0.2252 1.1964 0.7004 0.063 Uiso 1 1 calc R
H15B H -0.2519 1.3788 0.6609 0.063 Uiso 1 1 calc R
H15C H -0.1471 1.3016 0.7463 0.063 Uiso 1 1 calc R
C16 C -0.0455(4) 0.7868(4) 0.9029(2) 0.0348(7) Uani 1 1 d .
H16 H -0.0153 0.8361 0.9467 0.042 Uiso 1 1 calc R
C17 C -0.1329(5) 0.6786(5) 0.9344(3) 0.0431(8) Uani 1 1 d .
H17 H -0.1611 0.6539 0.9987 0.052 Uiso 1 1 calc R
C18 C -0.1781(5) 0.6079(5) 0.8717(3) 0.0464(9) Uani 1 1 d .
H18 H -0.2346 0.5310 0.8919 0.056 Uiso 1 1 calc R
C19 C -0.1402(5) 0.6503(5) 0.7786(3) 0.0465(9) Uani 1 1 d .
H19 H -0.1745 0.6065 0.7338 0.056 Uiso 1 1 calc R
C20 C -0.0517(5) 0.7571(4) 0.7521(3) 0.0376(8) Uani 1 1 d .
H20 H -0.0243 0.7847 0.6880 0.045 Uiso 1 1 calc R
C5 C 0.4079(4) 0.7918(4) 0.8581(2) 0.0350(7) Uani 1 1 d .
C4 C 0.4037(4) 0.6938(4) 0.7925(2) 0.0348(7) Uani 1 1 d .
C3 C 0.4443(4) 0.7649(4) 0.7029(2) 0.0348(7) Uani 1 1 d .
C2 C 0.4734(4) 0.9079(4) 0.7134(2) 0.0343(7) Uani 1 1 d .
C1 C 0.4493(4) 0.9266(4) 0.8097(2) 0.0346(7) Uani 1 1 d .
C10 C 0.3791(5) 0.7598(6) 0.9619(3) 0.0499(10) Uani 1 1 d .
H10A H 0.3032 0.6950 0.9792 0.075 Uiso 1 1 calc R
H10B H 0.3255 0.8619 0.9896 0.075 Uiso 1 1 calc R
H10C H 0.4899 0.7018 0.9841 0.075 Uiso 1 1 calc R
C9 C 0.3724(5) 0.5361(5) 0.8136(3) 0.0498(10) Uani 1 1 d .
H9A H 0.4822 0.4493 0.8185 0.075 Uiso 1 1 calc R
H9B H 0.3190 0.5195 0.7640 0.075 Uiso 1 1 calc R
H9C H 0.2954 0.5367 0.8722 0.075 Uiso 1 1 calc R
C8 C 0.4664(6) 0.6977(5) 0.6119(3) 0.0500(10) Uani 1 1 d .
H8A H 0.5894 0.6500 0.5898 0.075 Uiso 1 1 calc R
H8B H 0.4128 0.7841 0.5665 0.075 Uiso 1 1 calc R
H8C H 0.4112 0.6154 0.6203 0.075 Uiso 1 1 calc R
C7 C 0.5398(5) 1.0111(5) 0.6377(3) 0.0481(10) Uani 1 1 d .
H7A H 0.5044 1.1202 0.6560 0.072 Uiso 1 1 calc R
H7B H 0.4927 1.0135 0.5813 0.072 Uiso 1 1 calc R
H7C H 0.6659 0.9671 0.6262 0.072 Uiso 1 1 calc R
C6 C 0.4799(6) 1.0550(6) 0.8526(3) 0.0502(10) Uani 1 1 d .
H6A H 0.6024 1.0234 0.8585 0.075 Uiso 1 1 calc R
H6B H 0.4112 1.0688 0.9139 0.075 Uiso 1 1 calc R
H6C H 0.4460 1.1562 0.8134 0.075 Uiso 1 1 calc R
H1 H 0.192(5) 1.014(5) 0.601(3) 0.036(10) Uiso 1 1 d .

loop_
_atom_site_aniso_label
_atom_site_aniso_U_11
_atom_site_aniso_U_22
_atom_site_aniso_U_33
_atom_site_aniso_U_23
_atom_site_aniso_U_13
_atom_site_aniso_U_12
Mo1 0.02834(18) 0.03280(18) 0.01748(17) 0.00171(11) -0.00557(10) -0.01163(12)
N2 0.0280(13) 0.0362(14) 0.0259(13) -0.0005(11) -0.0060(10) -0.0111(11)
N1 0.0328(14) 0.0404(15) 0.0200(12) -0.0015(11) -0.0062(10) -0.0123(12)
O1 0.0651(19) 0.0561(17) 0.0319(14) -0.0164(13) -0.0053(13) -0.0115(14)
C11 0.0360(17) 0.0376(17) 0.0220(15) 0.0005(13) -0.0051(13) -0.0163(14)
C12 0.0396(18) 0.0351(17) 0.0221(15) 0.0026(13) -0.0091(13) -0.0137(14)
C13 0.080(3) 0.045(2) 0.036(2) 0.0011(17) -0.031(2) -0.009(2)
C14 0.056(2) 0.0389(19) 0.046(2) 0.0024(17) -0.0057(18) -0.0210(18)
C15 0.0354(19) 0.044(2) 0.040(2) 0.0059(16) -0.0095(15) -0.0075(15)
C16 0.0336(17) 0.0462(19) 0.0264(16) -0.0007(14) -0.0046(13) -0.0163(15)
C17 0.0378(19) 0.048(2) 0.042(2) 0.0073(16) -0.0021(15) -0.0176(16)
C18 0.0331(19) 0.0399(19) 0.066(3) -0.0014(18) -0.0024(17) -0.0155(15)
C19 0.041(2) 0.049(2) 0.056(2) -0.0172(19) -0.0079(17) -0.0180(17)
C20 0.0362(19) 0.049(2) 0.0304(17) -0.0072(15) -0.0066(14) -0.0156(15)
C5 0.0294(17) 0.050(2) 0.0250(16) 0.0080(14) -0.0098(12) -0.0133(14)
C4 0.0267(16) 0.0375(17) 0.0352(18) 0.0056(14) -0.0074(13) -0.0068(13)
C3 0.0309(17) 0.0410(18) 0.0282(16) -0.0014(14) -0.0044(13) -0.0074(14)
C2 0.0302(17) 0.0438(19) 0.0268(16) 0.0034(14) -0.0032(13) -0.0127(14)
C1 0.0296(16) 0.0461(19) 0.0298(17) -0.0004(14) -0.0079(13) -0.0141(14)
C10 0.042(2) 0.076(3) 0.0285(18) 0.0115(18) -0.0109(15) -0.019(2)
C9 0.046(2) 0.039(2) 0.060(3) 0.0082(18) -0.0090(19) -0.0130(17)
C8 0.052(2) 0.055(2) 0.036(2) -0.0128(18) -0.0067(17) -0.0048(19)
C7 0.042(2) 0.063(3) 0.037(2) 0.0108(18) -0.0018(16) -0.0225(19)
C6 0.048(2) 0.063(3) 0.051(2) -0.009(2) -0.0151(19) -0.027(2)

loop_
_atom_type_symbol
_atom_type_description
_atom_type_scat_dispersion_real
_atom_type_scat_dispersion_imag
_atom_type_scat_source
C C 0.0033 0.0016 'International Tables Vol C Tables 4.2.6.8 and 6.1.1.4'
N N 0.0061 0.0033 'International Tables Vol C Tables 4.2.6.8 and 6.1.1.4'
O O 0.0106 0.0060 'International Tables Vol C Tables 4.2.6.8 and 6.1.1.4'
Mo Mo -1.6832 0.6857 'International Tables Vol C Tables 4.2.6.8 and 6.1.1.4'
H H 0.0000 0.0000 'International Tables Vol C Tables 4.2.6.8 and 6.1.1.4'

loop_
_geom_angle_atom_site_label_1
_geom_angle_atom_site_label_2
_geom_angle_atom_site_label_3
_geom_angle
N1 Mo1 C11 98.33(14)
N1 Mo1 N2 96.71(12)
C11 Mo1 N2 100.97(12)
N1 Mo1 C1 94.98(13)
C11 Mo1 C1 119.83(13)
N2 Mo1 C1 135.20(11)
N1 Mo1 C2 120.42(13)
C11 Mo1 C2 90.13(13)
N2 Mo1 C2 139.35(12)
C1 Mo1 C2 35.35(12)
N1 Mo1 C5 104.00(13)
C11 Mo1 C5 146.95(13)
N2 Mo1 C5 100.27(12)
C1 Mo1 C5 34.96(12)
C2 Mo1 C5 57.57(12)
N1 Mo1 C3 152.57(13)
C11 Mo1 C3 93.14(13)
N2 Mo1 C3 105.48(12)
C1 Mo1 C3 57.85(12)
C2 Mo1 C3 34.33(12)
C5 Mo1 C3 56.74(12)
N1 Mo1 C4 136.39(12)
C11 Mo1 C4 124.11(13)
N2 Mo1 C4 85.54(12)
C1 Mo1 C4 57.37(12)
C2 Mo1 C4 56.72(12)
C5 Mo1 C4 33.87(12)
C3 Mo1 C4 33.74(11)
C16 N2 C20 117.9(3)
C16 N2 Mo1 118.3(2)
C20 N2 Mo1 123.0(2)
O1 N1 Mo1 172.4(3)
C12 C11 Mo1 134.9(2)
C12 C11 H1 109(2)
Mo1 C11 H1 114(2)
C11 C12 C15 112.2(3)
C11 C12 C14 108.0(3)
C15 C12 C14 109.2(3)
C11 C12 C13 109.6(3)
C15 C12 C13 108.0(3)
C14 C12 C13 109.7(3)
C12 C13 H13A 109.5
C12 C13 H13B 109.5
H13A C13 H13B 109.5
C12 C13 H13C 109.5
H13A C13 H13C 109.5
H13B C13 H13C 109.5
C12 C14 H14A 109.5
C12 C14 H14B 109.5
H14A C14 H14B 109.5
C12 C14 H14C 109.5
H14A C14 H14C 109.5
H14B C14 H14C 109.5
C12 C15 H15A 109.5
C12 C15 H15B 109.5
H15A C15 H15B 109.5
C12 C15 H15C 109.5
H15A C15 H15C 109.5
H15B C15 H15C 109.5
N2 C16 C17 122.2(3)
N2 C16 H16 118.9
C17 C16 H16 118.9
C18 C17 C16 119.3(4)
C18 C17 H17 120.4
C16 C17 H17 120.4
C17 C18 C19 119.0(4)
C17 C18 H18 120.5
C19 C18 H18 120.5
C20 C19 C18 118.7(4)
C20 C19 H19 120.6
C18 C19 H19 120.6
N2 C20 C19 122.9(3)
N2 C20 H20 118.6
C19 C20 H20 118.6
C4 C5 C1 108.3(3)
C4 C5 C10 126.8(4)
C1 C5 C10 124.9(4)
C4 C5 Mo1 75.02(19)
C1 C5 Mo1 70.10(19)
C10 C5 Mo1 122.0(3)
C5 C4 C3 108.5(3)
C5 C4 C9 126.0(3)
C3 C4 C9 125.4(3)
C5 C4 Mo1 71.11(19)
C3 C4 Mo1 72.52(19)
C9 C4 Mo1 125.0(2)
C2 C3 C4 107.6(3)
C2 C3 C8 125.0(3)
C4 C3 C8 127.3(4)
C2 C3 Mo1 70.11(19)
C4 C3 Mo1 73.74(19)
C8 C3 Mo1 124.9(2)
C3 C2 C1 108.5(3)
C3 C2 C7 125.8(3)
C1 C2 C7 125.2(3)
C3 C2 Mo1 75.6(2)
C1 C2 Mo1 71.29(19)
C7 C2 Mo1 125.0(2)
C5 C1 C2 107.1(3)
C5 C1 C6 126.1(3)
C2 C1 C6 126.5(3)
C5 C1 Mo1 74.95(19)
C2 C1 Mo1 73.36(19)
C6 C1 Mo1 122.0(3)
C5 C10 H10A 109.5
C5 C10 H10B 109.5
H10A C10 H10B 109.5
C5 C10 H10C 109.5
H10A C10 H10C 109.5
H10B C10 H10C 109.5
C4 C9 H9A 109.5
C4 C9 H9B 109.5
H9A C9 H9B 109.5
C4 C9 H9C 109.5
H9A C9 H9C 109.5
H9B C9 H9C 109.5
C3 C8 H8A 109.5
C3 C8 H8B 109.5
H8A C8 H8B 109.5
C3 C8 H8C 109.5
H8A C8 H8C 109.5
H8B C8 H8C 109.5
C2 C7 H7A 109.5
C2 C7 H7B 109.5
H7A C7 H7B 109.5
C2 C7 H7C 109.5
H7A C7 H7C 109.5
H7B C7 H7C 109.5
C1 C6 H6A 109.5
C1 C6 H6B 109.5
H6A C6 H6B 109.5
C1 C6 H6C 109.5
H6A C6 H6C 109.5
H6B C6 H6C 109.5

loop_
_geom_bond_atom_site_label_1
_geom_bond_atom_site_label_2
_geom_bond_distance
Mo1 N1 1.764(3)
Mo1 C11 1.951(3)
Mo1 N2 2.186(3)
Mo1 C1 2.338(3)
Mo1 C2 2.365(4)
Mo1 C5 2.401(3)
Mo1 C3 2.436(3)
Mo1 C4 2.452(3)
N2 C16 1.338(4)
N2 C20 1.346(4)
N1 O1 1.231(4)
C11 C12 1.513(5)
C11 H1 0.97(4)
C12 C15 1.527(5)
C12 C14 1.535(5)
C12 C13 1.540(5)
C13 H13A 0.9800
C13 H13B 0.9800
C13 H13C 0.9800
C14 H14A 0.9800
C14 H14B 0.9800
C14 H14C 0.9800
C15 H15A 0.9800
C15 H15B 0.9800
C15 H15C 0.9800
C16 C17 1.388(5)
C16 H16 0.9500
C17 C18 1.369(6)
C17 H17 0.9500
C18 C19 1.382(6)
C18 H18 0.9500
C19 C20 1.376(5)
C19 H19 0.9500
C20 H20 0.9500
C5 C4 1.415(5)
C5 C1 1.425(5)
C5 C10 1.509(5)
C4 C3 1.418(5)
C4 C9 1.501(5)
C3 C2 1.418(5)
C3 C8 1.510(5)
C2 C1 1.428(5)
C2 C7 1.496(5)
C1 C6 1.507(5)
C10 H10A 0.9800
C10 H10B 0.9800
C10 H10C 0.9800
C9 H9A 0.9800
C9 H9B 0.9800
C9 H9C 0.9800
C8 H8A 0.9800
C8 H8B 0.9800
C8 H8C 0.9800
C7 H7A 0.9800
C7 H7B 0.9800
C7 H7C 0.9800
C6 H6A 0.9800
C6 H6B 0.9800
C6 H6C 0.9800
